data_7151790
loop_
_publ_author_name
'Patel, Bhaven'
'Carlisle, Julie'
'Bottle, Steven E.'
'Hanson, Graeme R.'
'Kariuki, Benson M.'
'Male, Louise'
'McMurtrie, John C.'
'Spencer, Neil'
'Grainger, Richard S.'

_publ_section_title
;
 In search of a new class of stable nitroxide: synthesis and reactivity
 of a peri-substituted N,N-bissulfonylhydroxylamine.
;
_journal_issue 7
_journal_name_full 'Organic &amp; biomolecular chemistry'
_journal_page_first 2336
_journal_page_last 2344
_journal_paper_doi 10.1039/c0ob00976h
_journal_volume 9
_journal_year 2011
_chemical_formula_moiety 'C14 H15 N O5 S2, H2 O'
_chemical_formula_sum 'C14 H17 N O6 S2'
_chemical_formula_weight 359.41
_chemical_name_common
;
4-butyl-2-hydroxynaphtho(1,8-de)(1,3,2)dithiazine 1,1,3,3-
tetraoxide monohydrate
;
_chemical_name_systematic
;
4-butyl-2-hydroxynaphtho[1,8-de][1,3,2]dithiazine
1,1,3,3-tetraoxide monohydrate
;
_space_group_IT_number 2
_symmetry_cell_setting triclinic
_symmetry_space_group_name_Hall '-P 1'
_symmetry_space_group_name_H-M 'P -1'
_atom_sites_solution_hydrogens geom
_atom_sites_solution_primary direct
_atom_sites_solution_secondary difmap
_audit_creation_method SHELXL-97
_cell_angle_alpha 72.268(7)
_cell_angle_beta 81.717(4)
_cell_angle_gamma 74.535(7)
_cell_formula_units_Z 8
_cell_length_a 12.0422(14)
_cell_length_b 13.3971(13)
_cell_length_c 21.306(3)
_cell_measurement_reflns_used 64872
_cell_measurement_temperature 120(2)
_cell_measurement_theta_max 27.48
_cell_measurement_theta_min 2.91
_cell_volume 3148.1(7)
_computing_cell_refinement 'DENZO (Otwinowski & Minor, 1997) & COLLECT (Hooft, R.W.W., 1998)'
_computing_data_collection 'COLLECT (Hooft, R.W.W., 1998)'
_computing_data_reduction 'DENZO (Otwinowski & Minor, 1997) & COLLECT (Hooft, R.W.W., 1998)'
_computing_molecular_graphics 'Ortep-3 for Windows (Farrugia, 1997)'
_computing_publication_material 'WinGX (Farrugia, 1999)'
_computing_structure_refinement 'SHELXL-97 (Sheldrick, 2008)'
_computing_structure_solution 'SHELXS-97 (Sheldrick, 2008)'
_diffrn_ambient_temperature 120(2)
_diffrn_detector_area_resol_mean '4096x4096pixels / 62x62mm'
_diffrn_measured_fraction_theta_full 0.905
_diffrn_measured_fraction_theta_max 0.905
_diffrn_measurement_device_type 'Bruker-Nonius APEX II CCD camera on \k-goniostat'
_diffrn_measurement_method '\f & \w scans'
_diffrn_radiation_monochromator '10cm confocal mirrors'
_diffrn_radiation_source 'Bruker-Nonius FR591 rotating anode'
_diffrn_radiation_type MoK\a
_diffrn_radiation_wavelength 0.71073
_diffrn_reflns_av_R_equivalents 0.1065
_diffrn_reflns_av_sigmaI/netI 0.1752
_diffrn_reflns_limit_h_max 14
_diffrn_reflns_limit_h_min -14
_diffrn_reflns_limit_k_max 15
_diffrn_reflns_limit_k_min -15
_diffrn_reflns_limit_l_max 25
_diffrn_reflns_limit_l_min -25
_diffrn_reflns_number 28727
_diffrn_reflns_theta_full 25.03
_diffrn_reflns_theta_max 25.03
_diffrn_reflns_theta_min 2.93
_exptl_absorpt_coefficient_mu 0.369
_exptl_absorpt_correction_T_max 0.9927
_exptl_absorpt_correction_T_min 0.9434
_exptl_absorpt_correction_type multi-scan
_exptl_absorpt_process_details 'SADABS 2007/2 (Sheldrick, G.M., 2007)'
_exptl_crystal_colour Colourless
_exptl_crystal_density_diffrn 1.517
_exptl_crystal_density_method 'not measured'
_exptl_crystal_description Blade
_exptl_crystal_F_000 1504
_exptl_crystal_size_max 0.16
_exptl_crystal_size_mid 0.06
_exptl_crystal_size_min 0.02
_refine_diff_density_max 1.068
_refine_diff_density_min -0.650
_refine_diff_density_rms 0.122
_refine_ls_extinction_method none
_refine_ls_goodness_of_fit_ref 1.094
_refine_ls_hydrogen_treatment mixed
_refine_ls_matrix_type full
_refine_ls_number_parameters 981
_refine_ls_number_reflns 10075
_refine_ls_number_restraints 766
_refine_ls_restrained_S_all 1.068
_refine_ls_R_factor_all 0.2695
_refine_ls_R_factor_gt 0.1509
_refine_ls_shift/su_max 0.000
_refine_ls_shift/su_mean 0.000
_refine_ls_structure_factor_coef Fsqd
_refine_ls_weighting_details 'calc w=1/[\s^2^(Fo^2^)+(0.0000P)^2^+61.7078P] where P=(Fo^2^+2Fc^2^)/3'
_refine_ls_weighting_scheme calc
_refine_ls_wR_factor_gt 0.2496
_refine_ls_wR_factor_ref 0.3157
_reflns_number_gt 4982
_reflns_number_total 10075
_reflns_threshold_expression >2\s(I)
_cod_data_source_file c0ob00976h.txt
_cod_data_source_block 12
_cod_depositor_comments
;
The following automatic conversions were performed:
'_symmetry_cell_setting' value 'Triclinic' changed to 'triclinic'
according to '/home/saulius/struct/CIF-dictionaries/cif_core.dic'
dictionary named 'cif_core.dic' version 2.4.1 from
2010-06-29.

'_exptl_absorpt_correction_type' value 'Multi-scan' changed
to 'multi-scan' according to
'/home/saulius/struct/CIF-dictionaries/cif_core.dic' dictionary named
'cif_core.dic' version 2.4.1 from 2010-06-29.

Automatic conversion script
Id: cif_fix_enum 1555 2011-01-17 13:19:09Z saulius 
;
_cod_original_cell_volume 3148.0(6)
_cod_database_code 7151790

loop_
_symmetry_equiv_pos_as_xyz
'x, y, z'
'-x, -y, -z'

loop_
_atom_site_label
_atom_site_type_symbol
_atom_site_fract_x
_atom_site_fract_y
_atom_site_fract_z
_atom_site_U_iso_or_equiv
_atom_site_adp_type
_atom_site_occupancy
_atom_site_symmetry_multiplicity
_atom_site_calc_flag
_atom_site_refinement_flags
_atom_site_disorder_assembly
_atom_site_disorder_group
C1 C 0.5429(10) 0.0889(9) 0.1610(6) 0.032(2) Uani 1 1 d U . .
C2 C 0.5826(11) 0.1075(10) 0.0969(7) 0.036(3) Uani 1 1 d U . .
H2 H 0.5286 0.1346 0.0638 0.043 Uiso 1 1 calc R . .
C3 C 0.7003(11) 0.0880(9) 0.0776(6) 0.036(3) Uani 1 1 d U . .
H3 H 0.7261 0.1024 0.0322 0.043 Uiso 1 1 calc R . .
C4 C 0.7782(12) 0.0477(10) 0.1255(6) 0.037(3) Uani 1 1 d U . .
H4 H 0.8586 0.0323 0.1132 0.044 Uiso 1 1 calc R . .
C5 C 0.7397(10) 0.0287(9) 0.1934(6) 0.029(2) Uani 1 1 d U . .
C6 C 0.6202(9) 0.0486(8) 0.2131(6) 0.023(2) Uani 1 1 d U . .
C7 C 0.8222(11) -0.0105(9) 0.2424(6) 0.034(3) Uani 1 1 d U . .
H7 H 0.9024 -0.0256 0.2293 0.041 Uiso 1 1 calc R . .
C8 C 0.7875(11) -0.0265(10) 0.3069(6) 0.036(3) Uani 1 1 d U . .
H8 H 0.8444 -0.0502 0.3382 0.043 Uiso 1 1 calc R . .
C9 C 0.6690(11) -0.0091(10) 0.3301(6) 0.034(3) Uani 1 1 d U . .
C10 C 0.5877(10) 0.0246(9) 0.2831(6) 0.031(2) Uani 1 1 d U . .
C11 C 0.6420(11) -0.0302(10) 0.4024(6) 0.040(3) Uani 1 1 d U . .
H11A H 0.5601 0.0053 0.4106 0.048 Uiso 1 1 calc R . .
H11B H 0.6900 0.0033 0.4200 0.048 Uiso 1 1 calc R . .
C12 C 0.6620(13) -0.1494(11) 0.4406(6) 0.048(4) Uani 1 1 d U . .
H12A H 0.6161 -0.1836 0.4220 0.058 Uiso 1 1 calc R . .
H12B H 0.7445 -0.1844 0.4337 0.058 Uiso 1 1 calc R . .
C13 C 0.6309(12) -0.1701(11) 0.5131(6) 0.043(3) Uani 1 1 d U . .
H13A H 0.5462 -0.1444 0.5199 0.051 Uiso 1 1 calc R . .
H13B H 0.6676 -0.1266 0.5302 0.051 Uiso 1 1 calc R . .
C14 C 0.6660(15) -0.2871(12) 0.5535(7) 0.067(5) Uani 1 1 d U . .
H14A H 0.6422 -0.2927 0.6002 0.100 Uiso 1 1 calc R . .
H14B H 0.7500 -0.3131 0.5483 0.100 Uiso 1 1 calc R . .
H14C H 0.6284 -0.3309 0.5381 0.100 Uiso 1 1 calc R . .
N1 N 0.3702(8) 0.0438(8) 0.2495(5) 0.034(2) Uani 1 1 d U . .
O1 O 0.3364(7) 0.1071(7) 0.1289(5) 0.047(2) Uani 1 1 d U . .
O2 O 0.3621(7) 0.2340(7) 0.1850(4) 0.042(2) Uani 1 1 d U . .
O3 O 0.4213(7) -0.0414(8) 0.3656(5) 0.051(2) Uani 1 1 d U . .
O4 O 0.4004(7) 0.1537(7) 0.3196(4) 0.042(2) Uani 1 1 d U . .
O5 O 0.4051(7) -0.0618(6) 0.2414(5) 0.045(2) Uani 1 1 d U . .
H5 H 0.3944 -0.1069 0.2776 0.068 Uiso 1 1 calc R . .
S1 S 0.3936(3) 0.1296(3) 0.17577(17) 0.0347(8) Uani 1 1 d U . .
S2 S 0.4402(3) 0.0467(3) 0.31299(18) 0.0387(8) Uani 1 1 d U . .
C101 C 0.8753(10) 0.2516(9) 0.1756(6) 0.033(3) Uani 1 1 d U . .
C102 C 0.8109(11) 0.2904(9) 0.1214(6) 0.036(3) Uani 1 1 d U . .
H102 H 0.8492 0.3010 0.0785 0.043 Uiso 1 1 calc R . .
C103 C 0.6914(11) 0.3142(10) 0.1278(7) 0.037(3) Uani 1 1 d U . .
H103 H 0.6472 0.3399 0.0901 0.045 Uiso 1 1 calc R . .
C104 C 0.6396(11) 0.2997(9) 0.1897(7) 0.038(3) Uani 1 1 d U . .
H104 H 0.5576 0.3155 0.1943 0.045 Uiso 1 1 calc R . .
C105 C 0.6998(10) 0.2626(9) 0.2479(6) 0.031(3) Uani 1 1 d U . .
C106 C 0.8244(10) 0.2356(8) 0.2413(6) 0.026(2) Uani 1 1 d U . .
C107 C 0.6425(11) 0.2545(9) 0.3106(7) 0.038(3) Uani 1 1 d U . .
H107 H 0.5605 0.2719 0.3143 0.045 Uiso 1 1 calc R . .
C108 C 0.6993(12) 0.2229(11) 0.3656(7) 0.045(3) Uani 1 1 d U . .
H108 H 0.6572 0.2203 0.4071 0.054 Uiso 1 1 calc R . .
C109 C 0.8228(12) 0.1929(10) 0.3623(7) 0.040(3) Uani 1 1 d U B .
C110 C 0.8812(10) 0.1998(9) 0.3021(6) 0.033(3) Uani 1 1 d U . .
C111 C 0.8782(14) 0.1593(12) 0.4286(7) 0.058(3) Uani 1 1 d U . .
H11C H 0.8233 0.1308 0.4646 0.069 Uiso 1 1 calc R A 1
H11D H 0.9482 0.1005 0.4282 0.069 Uiso 1 1 calc R A 1
C112 C 0.9116(14) 0.2527(12) 0.4433(7) 0.058(3) Uani 0.80 1 d PDU B 1
H12C H 0.9496 0.2932 0.4029 0.070 Uiso 0.80 1 calc PR B 1
H12D H 0.8406 0.3027 0.4553 0.070 Uiso 0.80 1 calc PR B 1
C113 C 0.9931(16) 0.2138(17) 0.4995(8) 0.061(3) Uani 0.80 1 d PDU B 1
H13C H 1.0634 0.1626 0.4880 0.073 Uiso 0.80 1 calc PR B 1
H13D H 1.0168 0.2762 0.5044 0.073 Uiso 0.80 1 calc PR B 1
C114 C 0.9376(17) 0.1598(15) 0.5636(8) 0.063(4) Uani 0.80 1 d PDU B 1
H14D H 0.8781 0.2138 0.5798 0.094 Uiso 0.80 1 calc PR B 1
H14E H 0.9961 0.1242 0.5959 0.094 Uiso 0.80 1 calc PR B 1
H14F H 0.9022 0.1061 0.5571 0.094 Uiso 0.80 1 calc PR B 1
C12' C 0.9116(14) 0.2527(12) 0.4433(7) 0.058(3) Uani 0.20 1 d PDU B 2
H12E H 0.9846 0.2640 0.4175 0.070 Uiso 0.20 1 calc PR B 2
H12F H 0.8510 0.3195 0.4284 0.070 Uiso 0.20 1 calc PR B 2
C13' C 0.927(5) 0.234(6) 0.5144(16) 0.060(4) Uani 0.20 1 d PDU B 2
H13E H 0.8684 0.1966 0.5423 0.071 Uiso 0.20 1 calc PR B 2
H13F H 0.9168 0.3035 0.5243 0.071 Uiso 0.20 1 calc PR B 2
C14' C 1.046(5) 0.166(6) 0.528(3) 0.061(5) Uani 0.20 1 d PDU B 2
H14G H 1.0541 0.1419 0.5759 0.092 Uiso 0.20 1 calc PR B 2
H14H H 1.1026 0.2078 0.5060 0.092 Uiso 0.20 1 calc PR B 2
H14I H 1.0588 0.1024 0.5117 0.092 Uiso 0.20 1 calc PR B 2
N101 N 1.0794(8) 0.2203(8) 0.2255(5) 0.035(2) Uani 1 1 d U . .
O101 O 1.0602(7) 0.2989(7) 0.1032(5) 0.046(2) Uani 1 1 d U . .
O102 O 1.0621(7) 0.1080(7) 0.1535(5) 0.045(2) Uani 1 1 d U . .
O103 O 1.0894(8) 0.1595(8) 0.3460(5) 0.055(3) Uani 1 1 d U . .
O104 O 1.0505(7) 0.0370(7) 0.2917(5) 0.046(2) Uani 1 1 d U . .
O105 O 1.0493(7) 0.3291(7) 0.2288(5) 0.045(2) Uani 1 1 d U . .
H105 H 1.0717 0.3691 0.1932 0.067 Uiso 1 1 calc R . .
S101 S 1.0263(3) 0.2166(3) 0.15689(18) 0.0392(8) Uani 1 1 d U . .
S102 S 1.0331(3) 0.1434(3) 0.29770(18) 0.0425(9) Uani 1 1 d U . .
C201 C 0.6006(11) 0.5947(10) 0.0935(7) 0.040(3) Uani 1 1 d U . .
C202 C 0.6797(13) 0.5964(11) 0.0423(8) 0.053(3) Uani 1 1 d U C .
H202 H 0.6560 0.6163 -0.0014 0.063 Uiso 1 1 calc R . .
C203 C 0.8004(13) 0.5682(11) 0.0534(7) 0.049(3) Uani 1 1 d U . .
H203 H 0.8580 0.5714 0.0177 0.059 Uiso 1 1 calc R C .
C204 C 0.8289(12) 0.5363(10) 0.1180(7) 0.043(3) Uani 1 1 d U C .
H204 H 0.9083 0.5166 0.1263 0.051 Uiso 1 1 calc R . .
C205 C 0.7467(11) 0.5312(9) 0.1724(7) 0.035(3) Uani 1 1 d U . .
C206 C 0.6252(11) 0.5622(9) 0.1615(7) 0.033(2) Uani 1 1 d U C .
C207 C 0.7843(11) 0.4952(9) 0.2360(7) 0.035(3) Uani 1 1 d U C .
H207 H 0.8645 0.4735 0.2428 0.042 Uiso 1 1 calc R . .
C208 C 0.7040(11) 0.4916(10) 0.2885(7) 0.038(3) Uani 1 1 d U . .
H208 H 0.7304 0.4683 0.3317 0.046 Uiso 1 1 calc R C .
C209 C 0.5831(11) 0.5209(10) 0.2817(7) 0.035(3) Uani 1 1 d U C .
C210 C 0.5488(11) 0.5541(10) 0.2184(7) 0.036(3) Uani 1 1 d U . .
C211 C 0.5079(11) 0.5150(11) 0.3445(7) 0.042(3) Uani 1 1 d U . .
H21A H 0.5424 0.4489 0.3785 0.050 Uiso 1 1 calc R C .
H21B H 0.4313 0.5085 0.3369 0.050 Uiso 1 1 calc R . .
C212 C 0.4914(12) 0.6111(11) 0.3708(7) 0.048(3) Uani 1 1 d U C .
H21C H 0.5668 0.6121 0.3838 0.057 Uiso 1 1 calc R . .
H21D H 0.4665 0.6777 0.3349 0.057 Uiso 1 1 calc R . .
C213 C 0.4045(13) 0.6124(12) 0.4294(7) 0.054(4) Uani 1 1 d U . .
H21E H 0.4234 0.5419 0.4631 0.065 Uiso 1 1 calc R C .
H21F H 0.3269 0.6215 0.4150 0.065 Uiso 1 1 calc R . .
C214 C 0.4005(16) 0.7013(15) 0.4607(8) 0.080(5) Uani 1 1 d U C .
H21G H 0.3430 0.6974 0.4983 0.119 Uiso 1 1 calc R . .
H21H H 0.3794 0.7716 0.4280 0.119 Uiso 1 1 calc R . .
H21I H 0.4766 0.6921 0.4759 0.119 Uiso 1 1 calc R . .
N201 N 0.3814(11) 0.5860(12) 0.1338(6) 0.049(2) Uani 0.786(8) 1 d PDU C 1
O201 O 0.4399(15) 0.6279(11) 0.0118(6) 0.059(4) Uani 0.786(8) 1 d PDU C 1
O202 O 0.4232(10) 0.7620(8) 0.0690(6) 0.049(3) Uani 0.786(8) 1 d PDU C 1
O203 O 0.3373(10) 0.5209(10) 0.2520(6) 0.055(3) Uani 0.786(8) 1 d PDU C 1
O204 O 0.3580(10) 0.7082(8) 0.2040(6) 0.049(2) Uani 0.786(8) 1 d PDU C 1
O205 O 0.4110(9) 0.4759(10) 0.1336(7) 0.051(3) Uani 0.786(8) 1 d PU C 1
H205 H 0.4297 0.4718 0.0948 0.077 Uiso 0.786(8) 1 calc PR C 1
S201 S 0.4572(3) 0.6458(4) 0.0700(2) 0.0612(11) Uani 0.786(8) 1 d PDU C 1
S202 S 0.3976(3) 0.5939(3) 0.20974(19) 0.0447(9) Uani 0.786(8) 1 d PDU C 1
N21' N 0.377(3) 0.675(3) 0.1351(9) 0.046(3) Uani 0.214(8) 1 d PDU C 2
O21' O 0.441(5) 0.703(4) 0.0025(13) 0.092(19) Uani 0.214(8) 1 d PDU C 2
O22' O 0.444(4) 0.535(2) 0.088(2) 0.066(11) Uani 0.214(8) 1 d PDU C 2
O23' O 0.343(3) 0.657(3) 0.2547(19) 0.046(3) Uani 0.214(8) 1 d PDU C 2
O24' O 0.370(4) 0.489(2) 0.224(2) 0.044(3) Uani 0.214(8) 1 d PDU C 2
O25' O 0.411(3) 0.765(3) 0.131(2) 0.047(4) Uani 0.214(8) 1 d PU C 2
H25' H 0.4040 0.8064 0.0920 0.070 Uiso 0.214(8) 1 calc PR C 2
S21' S 0.4572(3) 0.6458(4) 0.0700(2) 0.0612(11) Uani 0.214(8) 1 d PDU C 2
S22' S 0.3976(3) 0.5939(3) 0.20974(19) 0.0447(9) Uani 0.214(8) 1 d PDU C 2
C301 C 0.8798(11) 0.8086(10) 0.0713(6) 0.037(3) Uani 1 1 d U . .
C302 C 0.8128(11) 0.8472(10) 0.0192(6) 0.036(3) Uani 1 1 d U D .
H302 H 0.8476 0.8605 -0.0246 0.043 Uiso 1 1 calc R . .
C303 C 0.6915(11) 0.8677(11) 0.0297(7) 0.045(3) Uani 1 1 d U . .
H303 H 0.6447 0.8967 -0.0069 0.054 Uiso 1 1 calc R D .
C304 C 0.6426(10) 0.8465(9) 0.0905(7) 0.035(3) Uani 1 1 d U D .
H304 H 0.5609 0.8588 0.0969 0.042 Uiso 1 1 calc R . .
C305 C 0.7109(11) 0.8052(9) 0.1469(7) 0.035(3) Uani 1 1 d U . .
C306 C 0.8362(10) 0.7835(9) 0.1377(6) 0.031(2) Uani 1 1 d U D .
C307 C 0.6559(11) 0.7886(9) 0.2103(7) 0.035(3) Uani 1 1 d U D .
H307 H 0.5740 0.8024 0.2160 0.043 Uiso 1 1 calc R . .
C308 C 0.7196(10) 0.7525(9) 0.2641(6) 0.033(3) Uani 1 1 d U . .
H308 H 0.6807 0.7417 0.3068 0.039 Uiso 1 1 calc R D .
C309 C 0.8424(10) 0.7303(9) 0.2586(6) 0.030(2) Uani 1 1 d U D .
C310 C 0.8946(10) 0.7452(10) 0.1958(6) 0.032(2) Uani 1 1 d U . .
C311 C 0.9017(14) 0.6908(11) 0.3234(7) 0.053(4) Uani 1 1 d U . .
H31A H 0.8479 0.7181 0.3575 0.063 Uiso 1 1 calc R D .
H31B H 0.9702 0.7213 0.3171 0.063 Uiso 1 1 calc R . .
C312 C 0.9397(13) 0.5679(10) 0.3483(7) 0.052(4) Uani 1 1 d U D .
H31C H 0.8707 0.5375 0.3569 0.062 Uiso 1 1 calc R . .
H31D H 0.9904 0.5402 0.3135 0.062 Uiso 1 1 calc R . .
C313 C 1.0035(14) 0.5299(12) 0.4109(7) 0.058(4) Uani 1 1 d U . .
H31E H 0.9555 0.5634 0.4442 0.070 Uiso 1 1 calc R D .
H31F H 1.0139 0.4508 0.4286 0.070 Uiso 1 1 calc R . .
C314 C 1.1202(14) 0.5563(14) 0.4009(8) 0.070(5) Uani 1 1 d U D .
H31G H 1.1557 0.5313 0.4432 0.104 Uiso 1 1 calc R . .
H31H H 1.1109 0.6345 0.3833 0.104 Uiso 1 1 calc R . .
H31I H 1.1699 0.5203 0.3696 0.104 Uiso 1 1 calc R . .
N301 N 1.0856(11) 0.7833(11) 0.1165(6) 0.046(2) Uani 0.800(9) 1 d PDU D 1
O301 O 1.0622(11) 0.8462(10) -0.0063(6) 0.052(3) Uani 0.800(9) 1 d PDU D 1
O302 O 1.0657(10) 0.6580(9) 0.0548(7) 0.053(2) Uani 0.800(9) 1 d PDU D 1
O303 O 1.0945(9) 0.7422(10) 0.2368(6) 0.045(2) Uani 0.800(9) 1 d PDU D 1
O304 O 1.0885(9) 0.5962(8) 0.1912(6) 0.042(2) Uani 0.800(9) 1 d PDU D 1
O305 O 1.0481(9) 0.8953(9) 0.1138(6) 0.049(3) Uani 0.800(9) 1 d PU D 1
H305 H 1.0075 0.9283 0.0814 0.073 Uiso 0.800(9) 1 calc PR D 1
S301 S 1.0287(3) 0.7766(4) 0.0516(2) 0.0588(10) Uani 0.800(9) 1 d PDU D 1
S302 S 1.0495(3) 0.7068(3) 0.19100(17) 0.0383(8) Uani 0.800(9) 1 d PDU D 1
N31' N 1.094(4) 0.692(3) 0.1159(9) 0.049(3) Uani 0.200(9) 1 d PDU D 2
O31' O 1.059(5) 0.804(4) -0.0191(10) 0.059(4) Uani 0.200(9) 1 d PDU D 2
O32' O 1.036(4) 0.872(3) 0.070(2) 0.055(3) Uani 0.200(9) 1 d PDU D 2
O33' O 1.083(4) 0.5978(17) 0.231(2) 0.036(6) Uani 0.200(9) 1 d PDU D 2
O34' O 1.098(3) 0.788(2) 0.202(2) 0.024(7) Uani 0.200(9) 1 d PDU D 2
O35' O 1.053(4) 0.619(4) 0.097(3) 0.047(7) Uani 0.200(9) 1 d PU D 2
H35' H 1.0741 0.5573 0.1223 0.070 Uiso 0.200(9) 1 calc PR D 2
S31' S 1.0287(3) 0.7766(4) 0.0516(2) 0.0588(10) Uani 0.200(9) 1 d PDU D 2
S32' S 1.0495(3) 0.7068(3) 0.19100(17) 0.0383(8) Uani 0.200(9) 1 d PDU D 2
O401 O 0.2319(7) 0.8537(8) 0.2850(5) 0.048(3) Uani 1 1 d D E 2
H41A H 0.218(10) 0.869(11) 0.243(2) 0.072 Uiso 1 1 d D F 2
H41B H 0.171(7) 0.890(10) 0.304(5) 0.072 Uiso 1 1 d D G 2
O501 O 0.2216(8) 0.4522(7) 0.1015(5) 0.045(2) Uani 1 1 d D H 2
H51A H 0.204(12) 0.412(9) 0.141(2) 0.067 Uiso 1 1 d D I 2
H51B H 0.198(12) 0.429(10) 0.073(4) 0.067 Uiso 1 1 d D J 2
O601 O 0.2112(7) 0.3540(8) 0.2829(5) 0.049(3) Uani 1 1 d D K 2
H61A H 0.256(8) 0.307(9) 0.313(4) 0.073 Uiso 1 1 d D L 2
H61B H 0.256(8) 0.373(11) 0.247(4) 0.073 Uiso 1 1 d D M 2
O701 O 0.2529(7) 0.9316(7) 0.1091(5) 0.041(2) Uani 1 1 d D N 2
H71A H 0.179(2) 0.939(9) 0.107(7) 0.061 Uiso 1 1 d D O 2
H71B H 0.261(9) 0.989(6) 0.119(7) 0.061 Uiso 1 1 d D P 2

loop_
_atom_site_aniso_label
_atom_site_aniso_U_11
_atom_site_aniso_U_22
_atom_site_aniso_U_33
_atom_site_aniso_U_23
_atom_site_aniso_U_13
_atom_site_aniso_U_12
C1 0.032(5) 0.025(6) 0.041(6) -0.006(6) -0.009(4) -0.010(5)
C2 0.040(6) 0.031(7) 0.039(6) -0.007(6) -0.016(5) -0.005(6)
C3 0.048(7) 0.025(7) 0.028(6) -0.001(6) -0.001(5) -0.009(6)
C4 0.042(7) 0.032(7) 0.036(6) -0.009(6) -0.002(5) -0.011(6)
C5 0.027(5) 0.022(6) 0.039(5) -0.006(5) -0.014(4) -0.006(5)
C6 0.025(5) 0.014(6) 0.034(5) -0.007(5) -0.004(4) -0.010(5)
C7 0.029(6) 0.035(7) 0.040(6) -0.014(6) -0.012(5) -0.003(6)
C8 0.032(6) 0.041(8) 0.033(6) -0.001(6) -0.006(5) -0.014(6)
C9 0.036(5) 0.030(7) 0.037(5) -0.009(5) -0.005(5) -0.006(6)
C10 0.030(5) 0.024(6) 0.041(5) -0.013(5) -0.006(4) -0.006(5)
C11 0.037(8) 0.042(7) 0.038(6) -0.009(5) -0.002(5) -0.008(6)
C12 0.061(10) 0.050(7) 0.032(6) -0.008(5) -0.006(7) -0.009(7)
C13 0.044(9) 0.050(7) 0.034(7) -0.010(6) 0.000(6) -0.014(7)
C14 0.093(13) 0.054(8) 0.038(9) 0.002(6) -0.009(9) -0.006(9)
N1 0.023(5) 0.029(5) 0.046(5) -0.013(4) -0.009(4) 0.007(4)
O1 0.037(5) 0.059(6) 0.050(6) -0.021(5) -0.013(5) -0.007(5)
O2 0.041(5) 0.038(5) 0.044(6) -0.007(4) -0.012(4) -0.004(4)
O3 0.034(5) 0.062(6) 0.047(6) -0.001(5) -0.001(4) -0.016(5)
O4 0.038(5) 0.052(5) 0.038(6) -0.019(4) -0.014(4) 0.001(4)
O5 0.043(6) 0.026(4) 0.065(7) -0.014(4) -0.002(5) -0.005(4)
S1 0.0293(18) 0.0362(18) 0.037(2) -0.0068(15) -0.0106(15) -0.0042(14)
S2 0.0310(19) 0.042(2) 0.039(2) -0.0090(16) -0.0038(16) -0.0045(15)
C101 0.028(5) 0.030(7) 0.039(6) -0.008(6) -0.007(4) -0.003(5)
C102 0.045(6) 0.032(7) 0.031(6) -0.006(6) -0.012(5) -0.007(6)
C103 0.045(7) 0.030(7) 0.045(6) -0.015(6) -0.026(6) -0.006(6)
C104 0.027(6) 0.027(7) 0.060(7) -0.018(7) -0.017(5) 0.007(5)
C105 0.032(5) 0.025(7) 0.039(5) -0.012(6) -0.010(4) -0.007(5)
C106 0.030(5) 0.015(6) 0.034(5) -0.004(5) -0.014(4) -0.003(5)
C107 0.032(7) 0.026(7) 0.058(7) -0.023(6) 0.004(5) -0.003(6)
C108 0.055(6) 0.050(9) 0.032(6) -0.009(7) 0.007(5) -0.024(7)
C109 0.052(6) 0.034(7) 0.033(6) -0.004(6) -0.012(5) -0.009(6)
C110 0.032(5) 0.030(7) 0.038(5) -0.009(6) -0.009(4) -0.004(5)
C111 0.075(7) 0.057(6) 0.041(5) -0.015(5) -0.020(5) -0.006(6)
C112 0.075(5) 0.060(5) 0.043(5) -0.015(4) -0.022(4) -0.011(5)
C113 0.074(6) 0.063(6) 0.045(6) -0.013(5) -0.020(5) -0.009(6)
C114 0.072(7) 0.065(7) 0.044(6) -0.007(6) -0.022(6) -0.004(6)
C12' 0.075(5) 0.060(5) 0.043(5) -0.015(4) -0.022(4) -0.011(5)
C13' 0.073(7) 0.062(6) 0.044(6) -0.013(5) -0.021(6) -0.010(6)
C14' 0.070(7) 0.063(7) 0.048(7) -0.011(6) -0.018(6) -0.009(6)
N101 0.015(5) 0.035(5) 0.051(5) -0.014(4) -0.006(4) 0.006(4)
O101 0.030(5) 0.055(5) 0.045(5) -0.013(4) 0.005(4) -0.002(4)
O102 0.035(5) 0.048(5) 0.051(6) -0.024(5) 0.002(5) 0.002(4)
O103 0.043(6) 0.071(7) 0.048(6) -0.010(5) -0.026(5) -0.005(5)
O104 0.036(5) 0.038(5) 0.053(6) -0.002(4) -0.010(5) -0.001(4)
O105 0.042(6) 0.030(4) 0.055(6) -0.008(4) -0.002(5) -0.003(4)
S101 0.0330(19) 0.041(2) 0.041(2) -0.0105(17) -0.0016(16) -0.0054(15)
S102 0.036(2) 0.041(2) 0.045(2) -0.0048(17) -0.0157(17) -0.0032(16)
C201 0.037(5) 0.025(6) 0.046(6) -0.003(6) -0.004(4) 0.003(5)
C202 0.055(6) 0.050(9) 0.047(7) -0.013(7) 0.004(6) -0.008(7)
C203 0.052(7) 0.047(9) 0.046(7) -0.018(7) 0.024(6) -0.015(7)
C204 0.038(7) 0.032(7) 0.059(7) -0.017(7) 0.006(5) -0.008(6)
C205 0.032(6) 0.025(7) 0.045(6) -0.002(6) 0.001(4) -0.012(5)
C206 0.033(5) 0.020(6) 0.045(5) -0.013(6) -0.007(4) 0.000(5)
C207 0.027(6) 0.027(7) 0.057(7) -0.023(6) -0.006(5) -0.002(5)
C208 0.038(6) 0.036(7) 0.039(7) -0.004(6) -0.014(5) -0.009(6)
C209 0.032(5) 0.030(7) 0.042(6) -0.004(6) -0.005(4) -0.011(5)
C210 0.033(4) 0.034(7) 0.043(5) -0.014(6) -0.012(4) -0.004(4)
C211 0.035(7) 0.048(8) 0.045(7) -0.008(6) -0.007(5) -0.020(6)
C212 0.054(9) 0.046(8) 0.043(9) -0.013(7) -0.010(6) -0.007(7)
C213 0.060(10) 0.060(9) 0.043(9) -0.008(7) -0.007(6) -0.021(8)
C214 0.093(14) 0.101(14) 0.057(12) -0.039(10) 0.013(10) -0.033(11)
N201 0.037(4) 0.058(4) 0.052(4) -0.021(4) -0.016(4) 0.002(4)
O201 0.061(9) 0.063(9) 0.036(6) -0.006(6) -0.022(6) 0.015(9)
O202 0.039(7) 0.046(6) 0.047(8) -0.006(5) -0.003(6) 0.007(5)
O203 0.038(5) 0.062(5) 0.057(5) -0.001(4) -0.011(4) -0.010(4)
O204 0.039(4) 0.050(4) 0.053(4) -0.016(4) -0.011(4) 0.001(4)
O205 0.034(6) 0.048(5) 0.077(7) -0.025(5) -0.027(5) 0.001(5)
S201 0.046(2) 0.085(3) 0.054(2) -0.031(2) -0.0112(18) 0.000(2)
S202 0.0337(18) 0.0498(19) 0.051(2) -0.0140(17) -0.0104(16) -0.0067(15)
N21' 0.034(5) 0.051(5) 0.051(4) -0.014(4) -0.012(4) -0.003(5)
O21' 0.04(3) 0.15(5) 0.055(9) -0.02(2) -0.010(17) 0.01(4)
O22' 0.06(3) 0.111(17) 0.05(3) -0.053(18) -0.01(3) -0.02(2)
O23' 0.034(6) 0.051(6) 0.052(5) -0.015(5) -0.010(6) -0.004(6)
O24' 0.035(5) 0.051(5) 0.049(6) -0.013(5) -0.008(5) -0.010(5)
O25' 0.038(7) 0.049(6) 0.051(6) -0.012(5) -0.011(6) -0.004(5)
S21' 0.046(2) 0.085(3) 0.054(2) -0.031(2) -0.0112(18) 0.000(2)
S22' 0.0337(18) 0.0498(19) 0.051(2) -0.0140(17) -0.0104(16) -0.0067(15)
C301 0.038(4) 0.045(8) 0.032(5) -0.016(6) -0.013(4) -0.005(5)
C302 0.039(5) 0.042(8) 0.023(6) -0.012(6) 0.001(5) -0.002(6)
C303 0.033(6) 0.057(9) 0.046(7) -0.016(7) -0.014(6) -0.007(7)
C304 0.019(6) 0.034(7) 0.047(6) -0.004(6) -0.007(5) -0.002(5)
C305 0.038(6) 0.021(6) 0.046(6) -0.014(6) -0.014(5) 0.003(5)
C306 0.029(5) 0.029(7) 0.036(5) -0.006(6) -0.009(4) -0.006(5)
C307 0.030(6) 0.021(6) 0.055(6) -0.013(6) -0.006(5) -0.001(5)
C308 0.034(6) 0.020(6) 0.038(6) -0.006(6) 0.010(5) -0.007(5)
C309 0.032(5) 0.021(6) 0.042(6) -0.015(5) -0.005(4) -0.005(5)
C310 0.028(4) 0.031(7) 0.036(5) -0.008(6) 0.000(4) -0.008(4)
C311 0.070(10) 0.041(7) 0.043(7) -0.010(6) -0.014(7) -0.004(7)
C312 0.079(11) 0.040(7) 0.039(9) 0.008(6) -0.023(7) -0.030(7)
C313 0.080(10) 0.060(9) 0.043(9) -0.005(7) -0.027(8) -0.028(8)
C314 0.068(10) 0.086(13) 0.059(12) -0.016(10) -0.020(9) -0.023(9)
N301 0.026(3) 0.058(4) 0.045(3) -0.010(3) -0.003(3) -0.002(3)
O301 0.034(4) 0.075(5) 0.040(4) -0.010(4) -0.007(4) -0.006(5)
O302 0.037(5) 0.071(4) 0.047(5) -0.016(4) -0.005(4) -0.002(4)
O303 0.026(5) 0.058(5) 0.052(5) -0.014(4) -0.009(4) -0.010(4)
O304 0.032(5) 0.039(4) 0.046(5) -0.011(4) -0.001(5) 0.004(4)
O305 0.025(5) 0.049(5) 0.066(6) -0.011(4) -0.004(5) -0.005(4)
S301 0.0365(19) 0.084(2) 0.044(2) -0.0069(19) -0.0068(16) -0.0037(18)
S302 0.0245(16) 0.0458(18) 0.0417(19) -0.0106(15) -0.0070(14) -0.0025(14)
N31' 0.032(5) 0.070(5) 0.042(4) -0.015(4) -0.006(4) -0.004(5)
O31' 0.037(6) 0.082(6) 0.044(5) -0.006(5) -0.005(5) -0.006(6)
O32' 0.031(5) 0.069(4) 0.050(5) -0.005(4) -0.002(5) -0.002(4)
O33' 0.028(10) 0.036(7) 0.042(9) -0.011(7) -0.003(9) -0.007(7)
O34' 0.017(10) 0.025(9) 0.018(11) 0.008(8) 0.003(9) 0.000(8)
O35' 0.042(13) 0.058(8) 0.038(11) -0.019(8) -0.001(9) -0.002(9)
S31' 0.0365(19) 0.084(2) 0.044(2) -0.0069(19) -0.0068(16) -0.0037(18)
S32' 0.0245(16) 0.0458(18) 0.0417(19) -0.0106(15) -0.0070(14) -0.0025(14)
O401 0.031(6) 0.058(6) 0.061(7) -0.032(6) -0.001(5) -0.004(5)
O501 0.041(6) 0.042(6) 0.053(7) -0.016(5) -0.008(5) -0.005(4)
O601 0.040(6) 0.052(6) 0.056(7) -0.015(5) -0.013(5) -0.008(5)
O701 0.031(5) 0.034(5) 0.062(7) -0.017(5) -0.007(5) -0.010(4)

loop_
_atom_type_symbol
_atom_type_description
_atom_type_scat_dispersion_real
_atom_type_scat_dispersion_imag
_atom_type_scat_source
C C 0.0033 0.0016 'International Tables Vol C Tables 4.2.6.8 and 6.1.1.4'
H H 0.0000 0.0000 'International Tables Vol C Tables 4.2.6.8 and 6.1.1.4'
N N 0.0061 0.0033 'International Tables Vol C Tables 4.2.6.8 and 6.1.1.4'
O O 0.0106 0.0060 'International Tables Vol C Tables 4.2.6.8 and 6.1.1.4'
S S 0.1246 0.1234 'International Tables Vol C Tables 4.2.6.8 and 6.1.1.4'

loop_
_geom_angle_atom_site_label_1
_geom_angle_atom_site_label_2
_geom_angle_atom_site_label_3
_geom_angle
_geom_angle_site_symmetry_1
_geom_angle_site_symmetry_3
_geom_angle_publ_flag
C2 C1 C6 121.4(12) . . ?
C2 C1 S1 115.9(9) . . ?
C6 C1 S1 122.4(10) . . ?
C1 C2 C3 122.2(12) . . ?
C1 C2 H2 118.9 . . ?
C3 C2 H2 118.9 . . ?
C4 C3 C2 118.8(12) . . ?
C4 C3 H3 120.6 . . ?
C2 C3 H3 120.6 . . ?
C3 C4 C5 120.7(12) . . ?
C3 C4 H4 119.7 . . ?
C5 C4 H4 119.7 . . ?
C6 C5 C4 120.7(11) . . ?
C6 C5 C7 119.6(12) . . ?
C4 C5 C7 119.7(11) . . ?
C5 C6 C1 116.2(11) . . ?
C5 C6 C10 117.6(10) . . ?
C1 C6 C10 126.2(11) . . ?
C8 C7 C5 120.6(12) . . ?
C8 C7 H7 119.7 . . ?
C5 C7 H7 119.7 . . ?
C7 C8 C9 122.6(12) . . ?
C7 C8 H8 118.7 . . ?
C9 C8 H8 118.7 . . ?
C10 C9 C8 117.3(12) . . ?
C10 C9 C11 125.2(12) . . ?
C8 C9 C11 117.4(11) . . ?
C9 C10 C6 122.1(11) . . ?
C9 C10 S2 116.6(10) . . ?
C6 C10 S2 121.2(9) . . ?
C9 C11 C12 114.6(11) . . ?
C9 C11 H11A 108.6 . . ?
C12 C11 H11A 108.6 . . ?
C9 C11 H11B 108.6 . . ?
C12 C11 H11B 108.6 . . ?
H11A C11 H11B 107.6 . . ?
C13 C12 C11 114.4(11) . . ?
C13 C12 H12A 108.7 . . ?
C11 C12 H12A 108.7 . . ?
C13 C12 H12B 108.7 . . ?
C11 C12 H12B 108.7 . . ?
H12A C12 H12B 107.6 . . ?
C12 C13 C14 115.3(12) . . ?
C12 C13 H13A 108.4 . . ?
C14 C13 H13A 108.4 . . ?
C12 C13 H13B 108.4 . . ?
C14 C13 H13B 108.4 . . ?
H13A C13 H13B 107.5 . . ?
C13 C14 H14A 109.5 . . ?
C13 C14 H14B 109.5 . . ?
H14A C14 H14B 109.5 . . ?
C13 C14 H14C 109.5 . . ?
H14A C14 H14C 109.5 . . ?
H14B C14 H14C 109.5 . . ?
O5 N1 S1 107.1(8) . . ?
O5 N1 S2 108.5(7) . . ?
S1 N1 S2 116.1(6) . . ?
N1 O5 H5 109.5 . . ?
O2 S1 O1 119.3(5) . . ?
O2 S1 N1 106.5(5) . . ?
O1 S1 N1 107.0(5) . . ?
O2 S1 C1 110.8(5) . . ?
O1 S1 C1 109.6(6) . . ?
N1 S1 C1 102.1(5) . . ?
O3 S2 O4 120.1(6) . . ?
O3 S2 N1 105.2(6) . . ?
O4 S2 N1 106.1(5) . . ?
O3 S2 C10 110.6(6) . . ?
O4 S2 C10 109.8(6) . . ?
N1 S2 C10 103.6(5) . . ?
C102 C101 C106 122.6(12) . . ?
C102 C101 S101 114.3(10) . . ?
C106 C101 S101 123.0(9) . . ?
C101 C102 C103 121.5(13) . . ?
C101 C102 H102 119.2 . . ?
C103 C102 H102 119.2 . . ?
C104 C103 C102 117.6(12) . . ?
C104 C103 H103 121.2 . . ?
C102 C103 H103 121.2 . . ?
C103 C104 C105 124.3(12) . . ?
C103 C104 H104 117.9 . . ?
C105 C104 H104 117.9 . . ?
C107 C105 C104 122.2(12) . . ?
C107 C105 C106 119.7(11) . . ?
C104 C105 C106 118.1(12) . . ?
C101 C106 C110 128.3(11) . . ?
C101 C106 C105 115.8(10) . . ?
C110 C106 C105 115.8(11) . . ?
C108 C107 C105 122.3(13) . . ?
C108 C107 H107 118.8 . . ?
C105 C107 H107 118.8 . . ?
C107 C108 C109 120.5(13) . . ?
C107 C108 H108 119.8 . . ?
C109 C108 H108 119.8 . . ?
C110 C109 C108 118.7(12) . . ?
C110 C109 C111 125.5(13) . . ?
C108 C109 C111 115.7(13) . . ?
C109 C110 C106 123.0(12) . . ?
C109 C110 S102 119.2(10) . . ?
C106 C110 S102 117.1(10) . . ?
C112 C111 C109 113.1(11) . . ?
C112 C111 H11C 109.0 . . ?
C109 C111 H11C 109.0 . . ?
C112 C111 H11D 109.0 . . ?
C109 C111 H11D 109.0 . . ?
H11C C111 H11D 107.8 . . ?
C113 C112 C111 112.6(13) . . ?
C113 C112 H12C 109.1 . . ?
C111 C112 H12C 109.1 . . ?
C113 C112 H12D 109.1 . . ?
C111 C112 H12D 109.1 . . ?
H12C C112 H12D 107.8 . . ?
C114 C113 C112 112.0(14) . . ?
C114 C113 H13C 109.2 . . ?
C112 C113 H13C 109.2 . . ?
C114 C113 H13D 109.2 . . ?
C112 C113 H13D 109.2 . . ?
H13C C113 H13D 107.9 . . ?
C113 C114 H14D 109.5 . . ?
C113 C114 H14E 109.5 . . ?
H14D C114 H14E 109.5 . . ?
C113 C114 H14F 109.5 . . ?
H14D C114 H14F 109.5 . . ?
H14E C114 H14F 109.5 . . ?
C14' C13' H13E 110.2 . . ?
C14' C13' H13F 110.2 . . ?
H13E C13' H13F 108.5 . . ?
C13' C14' H14G 109.5 . . ?
C13' C14' H14H 109.5 . . ?
H14G C14' H14H 109.5 . . ?
C13' C14' H14I 109.5 . . ?
H14G C14' H14I 109.5 . . ?
H14H C14' H14I 109.5 . . ?
O105 N101 S102 107.8(8) . . ?
O105 N101 S101 108.5(7) . . ?
S102 N101 S101 115.9(6) . . ?
N101 O105 H105 109.5 . . ?
O101 S101 O102 118.6(6) . . ?
O101 S101 N101 107.1(6) . . ?
O102 S101 N101 107.0(5) . . ?
O101 S101 C101 110.2(6) . . ?
O102 S101 C101 110.4(6) . . ?
N101 S101 C101 102.2(6) . . ?
O103 S102 O104 119.2(6) . . ?
O103 S102 N101 104.9(6) . . ?
O104 S102 N101 107.9(6) . . ?
O103 S102 C110 112.7(6) . . ?
O104 S102 C110 107.6(6) . . ?
N101 S102 C110 103.2(5) . . ?
C202 C201 C206 125.4(13) . . ?
C202 C201 S201 113.7(11) . . ?
C206 C201 S201 120.8(10) . . ?
C201 C202 C203 120.0(14) . . ?
C201 C202 H202 120.0 . . ?
C203 C202 H202 120.0 . . ?
C204 C203 C202 116.9(13) . . ?
C204 C203 H203 121.5 . . ?
C202 C203 H203 121.5 . . ?
C203 C204 C205 123.6(13) . . ?
C203 C204 H204 118.2 . . ?
C205 C204 H204 118.2 . . ?
C207 C205 C204 119.2(12) . . ?
C207 C205 C206 121.1(12) . . ?
C204 C205 C206 119.6(12) . . ?
C210 C206 C201 129.5(12) . . ?
C210 C206 C205 116.2(11) . . ?
C201 C206 C205 114.3(12) . . ?
C208 C207 C205 118.9(12) . . ?
C208 C207 H207 120.6 . . ?
C205 C207 H207 120.6 . . ?
C207 C208 C209 123.3(12) . . ?
C207 C208 H208 118.3 . . ?
C209 C208 H208 118.3 . . ?
C210 C209 C208 116.4(12) . . ?
C210 C209 C211 127.6(12) . . ?
C208 C209 C211 115.9(11) . . ?
C209 C210 C206 124.1(12) . . ?
C209 C210 S202 116.4(11) . . ?
C206 C210 S202 119.4(10) . . ?
C209 C211 C212 114.1(11) . . ?
C209 C211 H21A 108.7 . . ?
C212 C211 H21A 108.7 . . ?
C209 C211 H21B 108.7 . . ?
C212 C211 H21B 108.7 . . ?
H21A C211 H21B 107.6 . . ?
C213 C212 C211 114.4(12) . . ?
C213 C212 H21C 108.7 . . ?
C211 C212 H21C 108.7 . . ?
C213 C212 H21D 108.7 . . ?
C211 C212 H21D 108.7 . . ?
H21C C212 H21D 107.6 . . ?
C212 C213 C214 113.5(13) . . ?
C212 C213 H21E 108.9 . . ?
C214 C213 H21E 108.9 . . ?
C212 C213 H21F 108.9 . . ?
C214 C213 H21F 108.9 . . ?
H21E C213 H21F 107.7 . . ?
C213 C214 H21G 109.5 . . ?
C213 C214 H21H 109.5 . . ?
H21G C214 H21H 109.5 . . ?
C213 C214 H21I 109.5 . . ?
H21G C214 H21I 109.5 . . ?
H21H C214 H21I 109.5 . . ?
O205 N201 S201 104.8(10) . . ?
O205 N201 S202 109.4(10) . . ?
S201 N201 S202 118.9(8) . . ?
N201 O205 H205 109.5 . . ?
O201 S201 O202 113.8(8) . . ?
O201 S201 N201 112.6(9) . . ?
O202 S201 N201 104.6(7) . . ?
O201 S201 C201 113.9(8) . . ?
O202 S201 C201 107.3(6) . . ?
N201 S201 C201 103.7(7) . . ?
O203 S202 O204 120.4(8) . . ?
O203 S202 N201 103.3(8) . . ?
O204 S202 N201 103.5(7) . . ?
O203 S202 C210 113.6(7) . . ?
O204 S202 C210 109.0(6) . . ?
N201 S202 C210 105.3(7) . . ?
O25' N21' S21' 97(2) . . ?
O25' N21' S22' 108(2) . . ?
S21' N21' S22' 121(2) . . ?
N21' O25' H25' 109.5 . . ?
C302 C301 C306 123.9(12) . . ?
C302 C301 S301 115.5(10) . . ?
C306 C301 S301 120.2(9) . . ?
C301 C302 C303 120.1(13) . . ?
C301 C302 H302 119.9 . . ?
C303 C302 H302 119.9 . . ?
C304 C303 C302 120.2(12) . . ?
C304 C303 H303 119.9 . . ?
C302 C303 H303 119.9 . . ?
C303 C304 C305 121.2(12) . . ?
C303 C304 H304 119.4 . . ?
C305 C304 H304 119.4 . . ?
C307 C305 C304 119.5(12) . . ?
C307 C305 C306 120.6(11) . . ?
C304 C305 C306 119.9(12) . . ?
C310 C306 C301 129.9(12) . . ?
C310 C306 C305 115.4(12) . . ?
C301 C306 C305 114.6(11) . . ?
C308 C307 C305 120.0(12) . . ?
C308 C307 H307 120.0 . . ?
C305 C307 H307 120.0 . . ?
C307 C308 C309 122.4(12) . . ?
C307 C308 H308 118.8 . . ?
C309 C308 H308 118.8 . . ?
C310 C309 C308 116.6(11) . . ?
C310 C309 C311 127.2(12) . . ?
C308 C309 C311 116.2(12) . . ?
C309 C310 C306 125.0(12) . . ?
C309 C310 S302 115.3(9) . . ?
C306 C310 S302 119.6(10) . . ?
C309 C311 C312 113.2(11) . . ?
C309 C311 H31A 108.9 . . ?
C312 C311 H31A 108.9 . . ?
C309 C311 H31B 108.9 . . ?
C312 C311 H31B 108.9 . . ?
H31A C311 H31B 107.8 . . ?
C313 C312 C311 112.7(12) . . ?
C313 C312 H31C 109.1 . . ?
C311 C312 H31C 109.1 . . ?
C313 C312 H31D 109.1 . . ?
C311 C312 H31D 109.1 . . ?
H31C C312 H31D 107.8 . . ?
C314 C313 C312 113.7(13) . . ?
C314 C313 H31E 108.8 . . ?
C312 C313 H31E 108.8 . . ?
C314 C313 H31F 108.8 . . ?
C312 C313 H31F 108.8 . . ?
H31E C313 H31F 107.7 . . ?
C313 C314 H31G 109.5 . . ?
C313 C314 H31H 109.5 . . ?
H31G C314 H31H 109.5 . . ?
C313 C314 H31I 109.5 . . ?
H31G C314 H31I 109.5 . . ?
H31H C314 H31I 109.5 . . ?
O305 N301 S301 103.2(9) . . ?
O305 N301 S302 110.5(10) . . ?
S301 N301 S302 117.5(8) . . ?
N301 O305 H305 109.5 . . ?
O301 S301 O302 115.6(8) . . ?
O301 S301 N301 111.5(8) . . ?
O302 S301 N301 103.7(7) . . ?
O301 S301 C301 112.9(7) . . ?
O302 S301 C301 108.2(7) . . ?
N301 S301 C301 103.9(6) . . ?
O304 S302 O303 118.5(7) . . ?
O304 S302 N301 108.4(7) . . ?
O303 S302 N301 104.7(7) . . ?
O304 S302 C310 110.0(6) . . ?
O303 S302 C310 110.9(6) . . ?
N301 S302 C310 103.1(6) . . ?
O35' N31' S31' 82(3) . . ?
O35' N31' S32' 117(4) . . ?
S31' N31' S32' 120(3) . . ?
N31' O35' H35' 109.5 . . ?
H41A O401 H41B 106.3(17) . . ?
H51A O501 H51B 106.8(17) . . ?
H61A O601 H61B 106.5(17) . . ?
H71A O701 H71B 107.0(17) . . ?

loop_
_geom_bond_atom_site_label_1
_geom_bond_atom_site_label_2
_geom_bond_distance
_geom_bond_site_symmetry_2
_geom_bond_publ_flag
C1 C2 1.352(17) . ?
C1 C6 1.433(16) . ?
C1 S1 1.746(13) . ?
C2 C3 1.395(17) . ?
C2 H2 0.9500 . ?
C3 C4 1.372(17) . ?
C3 H3 0.9500 . ?
C4 C5 1.420(17) . ?
C4 H4 0.9500 . ?
C5 C6 1.417(16) . ?
C5 C7 1.428(15) . ?
C6 C10 1.444(16) . ?
C7 C8 1.347(17) . ?
C7 H7 0.9500 . ?
C8 C9 1.423(17) . ?
C8 H8 0.9500 . ?
C9 C10 1.391(16) . ?
C9 C11 1.484(17) . ?
C10 S2 1.776(13) . ?
C11 C12 1.525(17) . ?
C11 H11A 0.9900 . ?
C11 H11B 0.9900 . ?
C12 C13 1.493(17) . ?
C12 H12A 0.9900 . ?
C12 H12B 0.9900 . ?
C13 C14 1.518(18) . ?
C13 H13A 0.9900 . ?
C13 H13B 0.9900 . ?
C14 H14A 0.9800 . ?
C14 H14B 0.9800 . ?
C14 H14C 0.9800 . ?
N1 O5 1.421(12) . ?
N1 S1 1.677(11) . ?
N1 S2 1.710(10) . ?
O1 S1 1.432(9) . ?
O2 S1 1.415(9) . ?
O3 S2 1.402(9) . ?
O4 S2 1.429(9) . ?
O5 H5 0.8400 . ?
C101 C102 1.372(16) . ?
C101 C106 1.422(17) . ?
C101 S101 1.771(13) . ?
C102 C103 1.384(17) . ?
C102 H102 0.9500 . ?
C103 C104 1.356(18) . ?
C103 H103 0.9500 . ?
C104 C105 1.415(17) . ?
C104 H104 0.9500 . ?
C105 C107 1.398(17) . ?
C105 C106 1.444(16) . ?
C106 C110 1.440(16) . ?
C107 C108 1.340(18) . ?
C107 H107 0.9500 . ?
C108 C109 1.430(18) . ?
C108 H108 0.9500 . ?
C109 C110 1.361(18) . ?
C109 C111 1.540(18) . ?
C110 S102 1.783(13) . ?
C111 C112 1.538(19) . ?
C111 H11C 0.9900 . ?
C111 H11D 0.9900 . ?
C112 C113 1.534(15) . ?
C112 H12C 0.9900 . ?
C112 H12D 0.9900 . ?
C113 C114 1.492(16) . ?
C113 H13C 0.9900 . ?
C113 H13D 0.9900 . ?
C114 H14D 0.9800 . ?
C114 H14E 0.9800 . ?
C114 H14F 0.9800 . ?
C13' C14' 1.50(2) . ?
C13' H13E 0.9900 . ?
C13' H13F 0.9900 . ?
C14' H14G 0.9800 . ?
C14' H14H 0.9800 . ?
C14' H14I 0.9800 . ?
N101 O105 1.426(12) . ?
N101 S102 1.683(11) . ?
N101 S101 1.697(11) . ?
O101 S101 1.424(10) . ?
O102 S101 1.424(9) . ?
O103 S102 1.408(9) . ?
O104 S102 1.428(9) . ?
O105 H105 0.8400 . ?
C201 C202 1.340(18) . ?
C201 C206 1.431(18) . ?
C201 S201 1.764(13) . ?
C202 C203 1.436(19) . ?
C202 H202 0.9500 . ?
C203 C204 1.377(19) . ?
C203 H203 0.9500 . ?
C204 C205 1.410(18) . ?
C204 H204 0.9500 . ?
C205 C207 1.391(17) . ?
C205 C206 1.443(16) . ?
C206 C210 1.407(18) . ?
C207 C208 1.367(17) . ?
C207 H207 0.9500 . ?
C208 C209 1.420(17) . ?
C208 H208 0.9500 . ?
C209 C210 1.373(17) . ?
C209 C211 1.498(18) . ?
C210 S202 1.775(13) . ?
C211 C212 1.511(18) . ?
C211 H21A 0.9900 . ?
C211 H21B 0.9900 . ?
C212 C213 1.510(19) . ?
C212 H21C 0.9900 . ?
C212 H21D 0.9900 . ?
C213 C214 1.52(2) . ?
C213 H21E 0.9900 . ?
C213 H21F 0.9900 . ?
C214 H21G 0.9800 . ?
C214 H21H 0.9800 . ?
C214 H21I 0.9800 . ?
N201 O205 1.424(18) . ?
N201 S201 1.640(13) . ?
N201 S202 1.696(12) . ?
O201 S201 1.385(11) . ?
O202 S201 1.495(10) . ?
O203 S202 1.396(11) . ?
O204 S202 1.449(10) . ?
O205 H205 0.8400 . ?
N21' O25' 1.35(6) . ?
N21' S21' 1.66(3) . ?
N21' S22' 1.64(2) . ?
O21' S21' 1.42(3) . ?
O22' S21' 1.46(3) . ?
O23' S22' 1.44(4) . ?
O24' S22' 1.46(3) . ?
O25' H25' 0.8400 . ?
C301 C302 1.357(16) . ?
C301 C306 1.406(17) . ?
C301 S301 1.749(14) . ?
C302 C303 1.410(17) . ?
C302 H302 0.9500 . ?
C303 C304 1.323(18) . ?
C303 H303 0.9500 . ?
C304 C305 1.437(17) . ?
C304 H304 0.9500 . ?
C305 C307 1.397(18) . ?
C305 C306 1.454(17) . ?
C306 C310 1.402(16) . ?
C307 C308 1.361(17) . ?
C307 H307 0.9500 . ?
C308 C309 1.423(16) . ?
C308 H308 0.9500 . ?
C309 C310 1.373(17) . ?
C309 C311 1.529(17) . ?
C310 S302 1.794(12) . ?
C311 C312 1.529(18) . ?
C311 H31A 0.9900 . ?
C311 H31B 0.9900 . ?
C312 C313 1.516(17) . ?
C312 H31C 0.9900 . ?
C312 H31D 0.9900 . ?
C313 C314 1.51(2) . ?
C313 H31E 0.9900 . ?
C313 H31F 0.9900 . ?
C314 H31G 0.9800 . ?
C314 H31H 0.9800 . ?
C314 H31I 0.9800 . ?
N301 O305 1.432(17) . ?
N301 S301 1.666(12) . ?
N301 S302 1.676(12) . ?
O301 S301 1.382(11) . ?
O302 S301 1.514(11) . ?
O303 S302 1.429(10) . ?
O304 S302 1.428(10) . ?
O305 H305 0.8400 . ?
N31' O35' 1.39(7) . ?
N31' S31' 1.63(3) . ?
N31' S32' 1.67(2) . ?
O31' S31' 1.45(2) . ?
O32' S31' 1.47(4) . ?
O33' S32' 1.43(3) . ?
O34' S32' 1.45(3) . ?
O35' H35' 0.8400 . ?
O401 H41A 0.880(10) . ?
O401 H41B 0.881(10) . ?
O501 H51A 0.879(10) . ?
O501 H51B 0.879(10) . ?
O601 H61A 0.880(10) . ?
O601 H61B 0.880(10) . ?
O701 H71A 0.879(10) . ?
O701 H71B 0.878(10) . ?

loop_
_geom_hbond_atom_site_label_D
_geom_hbond_atom_site_label_H
_geom_hbond_atom_site_label_A
_geom_hbond_distance_DH
_geom_hbond_distance_HA
_geom_hbond_distance_DA
_geom_hbond_angle_DHA
_geom_hbond_site_symmetry_A
O5 H5 O401 0.84 2.13 2.560(13) 111.4 1_545
O205 H205 O201 0.84 2.31 2.811(19) 118.7 .
O305 H305 O301 0.84 2.37 2.800(17) 112.0 .
O35' H35' O501 0.84 2.04 2.58(5) 121.1 1_655
O35' H35' O33' 0.84 2.55 2.85(6) 102.3 .
O401 H41A O34' 0.880(10) 2.42(13) 3.01(3) 125(12) 1_455
O401 H41B O104 0.881(10) 2.08(8) 2.842(12) 145(12) 1_465
O501 H51B O101 0.879(10) 2.59(9) 3.172(13) 124(9) 1_455
O601 H61A O4 0.880(10) 2.29(9) 2.997(12) 137(11) .
O601 H61B O24' 0.880(10) 2.24(12) 2.88(3) 130(13) .
O601 H61B O2 0.880(10) 2.57(13) 3.103(13) 120(12) .
O701 H71A O32' 0.879(10) 2.46(7) 3.21(4) 144(9) 1_455
O701 H71B O1 0.878(10) 2.11(4) 2.950(12) 161(10) 1_565

loop_
_geom_torsion_atom_site_label_1
_geom_torsion_atom_site_label_2
_geom_torsion_atom_site_label_3
_geom_torsion_atom_site_label_4
_geom_torsion
_geom_torsion_site_symmetry_1
_geom_torsion_site_symmetry_2
_geom_torsion_site_symmetry_3
_geom_torsion_site_symmetry_4
_geom_torsion_publ_flag
C6 C1 C2 C3 0.4(18) . . . . ?
S1 C1 C2 C3 174.3(9) . . . . ?
C1 C2 C3 C4 0.7(18) . . . . ?
C2 C3 C4 C5 -1.6(17) . . . . ?
C3 C4 C5 C6 1.5(17) . . . . ?
C3 C4 C5 C7 -178.3(11) . . . . ?
C4 C5 C6 C1 -0.5(15) . . . . ?
C7 C5 C6 C1 179.4(10) . . . . ?
C4 C5 C6 C10 178.3(10) . . . . ?
C7 C5 C6 C10 -1.9(15) . . . . ?
C2 C1 C6 C5 -0.5(16) . . . . ?
S1 C1 C6 C5 -174.0(8) . . . . ?
C2 C1 C6 C10 -179.1(11) . . . . ?
S1 C1 C6 C10 7.4(16) . . . . ?
C6 C5 C7 C8 -1.5(17) . . . . ?
C4 C5 C7 C8 178.3(11) . . . . ?
C5 C7 C8 C9 2.2(19) . . . . ?
C7 C8 C9 C10 0.6(18) . . . . ?
C7 C8 C9 C11 179.6(11) . . . . ?
C8 C9 C10 C6 -4.2(17) . . . . ?
C11 C9 C10 C6 176.9(11) . . . . ?
C8 C9 C10 S2 -179.5(9) . . . . ?
C11 C9 C10 S2 1.6(16) . . . . ?
C5 C6 C10 C9 4.8(16) . . . . ?
C1 C6 C10 C9 -176.6(11) . . . . ?
C5 C6 C10 S2 179.9(8) . . . . ?
C1 C6 C10 S2 -1.4(15) . . . . ?
C10 C9 C11 C12 103.4(15) . . . . ?
C8 C9 C11 C12 -75.5(15) . . . . ?
C9 C11 C12 C13 -178.0(11) . . . . ?
C11 C12 C13 C14 -171.5(13) . . . . ?
O5 N1 S1 O2 -178.1(7) . . . . ?
S2 N1 S1 O2 -56.7(7) . . . . ?
O5 N1 S1 O1 53.3(8) . . . . ?
S2 N1 S1 O1 174.7(6) . . . . ?
O5 N1 S1 C1 -61.8(8) . . . . ?
S2 N1 S1 C1 59.5(7) . . . . ?
C2 C1 S1 O2 -94.8(10) . . . . ?
C6 C1 S1 O2 79.1(10) . . . . ?
C2 C1 S1 O1 38.9(11) . . . . ?
C6 C1 S1 O1 -147.2(9) . . . . ?
C2 C1 S1 N1 152.2(9) . . . . ?
C6 C1 S1 N1 -34.0(10) . . . . ?
O5 N1 S2 O3 -50.7(9) . . . . ?
S1 N1 S2 O3 -171.4(6) . . . . ?
O5 N1 S2 O4 -179.0(8) . . . . ?
S1 N1 S2 O4 60.4(7) . . . . ?
O5 N1 S2 C10 65.4(9) . . . . ?
S1 N1 S2 C10 -55.2(7) . . . . ?
C9 C10 S2 O3 -49.1(11) . . . . ?
C6 C10 S2 O3 135.5(9) . . . . ?
C9 C10 S2 O4 85.7(10) . . . . ?
C6 C10 S2 O4 -89.8(10) . . . . ?
C9 C10 S2 N1 -161.4(9) . . . . ?
C6 C10 S2 N1 23.2(10) . . . . ?
C106 C101 C102 C103 -1.4(18) . . . . ?
S101 C101 C102 C103 175.4(9) . . . . ?
C101 C102 C103 C104 1.1(18) . . . . ?
C102 C103 C104 C105 0.5(18) . . . . ?
C103 C104 C105 C107 176.5(12) . . . . ?
C103 C104 C105 C106 -1.7(17) . . . . ?
C102 C101 C106 C110 -177.3(12) . . . . ?
S101 C101 C106 C110 6.1(17) . . . . ?
C102 C101 C106 C105 0.1(16) . . . . ?
S101 C101 C106 C105 -176.4(8) . . . . ?
C107 C105 C106 C101 -176.9(11) . . . . ?
C104 C105 C106 C101 1.4(15) . . . . ?
C107 C105 C106 C110 0.9(15) . . . . ?
C104 C105 C106 C110 179.1(10) . . . . ?
C104 C105 C107 C108 -177.7(12) . . . . ?
C106 C105 C107 C108 0.5(18) . . . . ?
C105 C107 C108 C109 -1.8(19) . . . . ?
C107 C108 C109 C110 1.7(19) . . . . ?
C107 C108 C109 C111 179.3(12) . . . . ?
C108 C109 C110 C106 -0.3(19) . . . . ?
C111 C109 C110 C106 -177.6(12) . . . . ?
C108 C109 C110 S102 -170.3(10) . . . . ?
C111 C109 C110 S102 12.4(18) . . . . ?
C101 C106 C110 C109 176.4(12) . . . . ?
C105 C106 C110 C109 -1.0(17) . . . . ?
C101 C106 C110 S102 -13.3(16) . . . . ?
C105 C106 C110 S102 169.2(8) . . . . ?
C110 C109 C111 C112 82.7(17) . . . . ?
C108 C109 C111 C112 -94.7(16) . . . . ?
C109 C111 C112 C113 -165.5(14) . . . . ?
C111 C112 C113 C114 -64(2) . . . . ?
O105 N101 S101 O101 49.4(9) . . . . ?
S102 N101 S101 O101 170.7(6) . . . . ?
O105 N101 S101 O102 177.5(7) . . . . ?
S102 N101 S101 O102 -61.2(7) . . . . ?
O105 N101 S101 C101 -66.5(8) . . . . ?
S102 N101 S101 C101 54.9(7) . . . . ?
C102 C101 S101 O101 45.3(11) . . . . ?
C106 C101 S101 O101 -137.9(10) . . . . ?
C102 C101 S101 O102 -87.6(10) . . . . ?
C106 C101 S101 O102 89.2(11) . . . . ?
C102 C101 S101 N101 158.9(9) . . . . ?
C106 C101 S101 N101 -24.3(11) . . . . ?
O105 N101 S102 O103 -58.9(8) . . . . ?
S101 N101 S102 O103 179.4(6) . . . . ?
O105 N101 S102 O104 173.1(7) . . . . ?
S101 N101 S102 O104 51.4(7) . . . . ?
O105 N101 S102 C110 59.4(8) . . . . ?
S101 N101 S102 C110 -62.3(7) . . . . ?
C109 C110 S102 O103 -38.7(12) . . . . ?
C106 C110 S102 O103 150.7(9) . . . . ?
C109 C110 S102 O104 94.7(11) . . . . ?
C106 C110 S102 O104 -75.9(10) . . . . ?
C109 C110 S102 N101 -151.4(10) . . . . ?
C106 C110 S102 N101 38.0(10) . . . . ?
C206 C201 C202 C203 -3(2) . . . . ?
S201 C201 C202 C203 173.4(10) . . . . ?
C201 C202 C203 C204 2(2) . . . . ?
C202 C203 C204 C205 -0.6(19) . . . . ?
C203 C204 C205 C207 178.4(12) . . . . ?
C203 C204 C205 C206 -1.0(18) . . . . ?
C202 C201 C206 C210 -177.6(13) . . . . ?
S201 C201 C206 C210 6.7(18) . . . . ?
C202 C201 C206 C205 1.0(18) . . . . ?
S201 C201 C206 C205 -174.8(9) . . . . ?
C207 C205 C206 C210 0.2(16) . . . . ?
C204 C205 C206 C210 179.6(11) . . . . ?
C207 C205 C206 C201 -178.5(11) . . . . ?
C204 C205 C206 C201 0.9(16) . . . . ?
C204 C205 C207 C208 179.3(11) . . . . ?
C206 C205 C207 C208 -1.3(17) . . . . ?
C205 C207 C208 C209 1.2(18) . . . . ?
C207 C208 C209 C210 0.0(18) . . . . ?
C207 C208 C209 C211 -178.3(11) . . . . ?
C208 C209 C210 C206 -1.1(18) . . . . ?
C211 C209 C210 C206 176.9(12) . . . . ?
C208 C209 C210 S202 -178.5(9) . . . . ?
C211 C209 C210 S202 -0.5(17) . . . . ?
C201 C206 C210 C209 179.5(12) . . . . ?
C205 C206 C210 C209 1.0(18) . . . . ?
C201 C206 C210 S202 -3.2(18) . . . . ?
C205 C206 C210 S202 178.3(8) . . . . ?
C210 C209 C211 C212 -97.6(15) . . . . ?
C208 C209 C211 C212 80.4(14) . . . . ?
C209 C211 C212 C213 172.9(11) . . . . ?
C211 C212 C213 C214 172.4(13) . . . . ?
O205 N201 S201 O201 54.2(11) . . . . ?
S202 N201 S201 O201 176.8(9) . . . . ?
O205 N201 S201 O202 178.3(8) . . . . ?
S202 N201 S201 O202 -59.2(10) . . . . ?
O205 N201 S201 C201 -69.4(9) . . . . ?
S202 N201 S201 C201 53.2(10) . . . . ?
C202 C201 S201 O201 31.8(14) . . . . ?
C206 C201 S201 O201 -152.0(11) . . . . ?
C202 C201 S201 O202 -95.1(12) . . . . ?
C206 C201 S201 O202 81.1(11) . . . . ?
C202 C201 S201 N201 154.5(11) . . . . ?
C206 C201 S201 N201 -29.3(12) . . . . ?
O205 N201 S202 O203 -50.1(11) . . . . ?
S201 N201 S202 O203 -170.4(9) . . . . ?
O205 N201 S202 O204 -176.4(9) . . . . ?
S201 N201 S202 O204 63.3(11) . . . . ?
O205 N201 S202 C210 69.2(10) . . . . ?
S201 N201 S202 C210 -51.0(11) . . . . ?
C209 C210 S202 O203 -47.7(13) . . . . ?
C206 C210 S202 O203 134.8(11) . . . . ?
C209 C210 S202 O204 89.5(11) . . . . ?
C206 C210 S202 O204 -88.0(11) . . . . ?
C209 C210 S202 N201 -160.0(10) . . . . ?
C206 C210 S202 N201 22.5(12) . . . . ?
C306 C301 C302 C303 2(2) . . . . ?
S301 C301 C302 C303 175.1(10) . . . . ?
C301 C302 C303 C304 -2(2) . . . . ?
C302 C303 C304 C305 2(2) . . . . ?
C303 C304 C305 C307 177.1(12) . . . . ?
C303 C304 C305 C306 -1.5(18) . . . . ?
C302 C301 C306 C310 -178.7(13) . . . . ?
S301 C301 C306 C310 8.4(19) . . . . ?
C302 C301 C306 C305 -1.7(18) . . . . ?
S301 C301 C306 C305 -174.6(9) . . . . ?
C307 C305 C306 C310 0.3(16) . . . . ?
C304 C305 C306 C310 178.9(11) . . . . ?
C307 C305 C306 C301 -177.1(11) . . . . ?
C304 C305 C306 C301 1.5(16) . . . . ?
C304 C305 C307 C308 -178.1(11) . . . . ?
C306 C305 C307 C308 0.5(17) . . . . ?
C305 C307 C308 C309 -0.1(17) . . . . ?
C307 C308 C309 C310 -1.2(17) . . . . ?
C307 C308 C309 C311 179.7(11) . . . . ?
C308 C309 C310 C306 2.1(17) . . . . ?
C311 C309 C310 C306 -178.8(12) . . . . ?
C308 C309 C310 S302 -175.5(8) . . . . ?
C311 C309 C310 S302 3.6(16) . . . . ?
C301 C306 C310 C309 175.3(12) . . . . ?
C305 C306 C310 C309 -1.7(17) . . . . ?
C301 C306 C310 S302 -7.3(18) . . . . ?
C305 C306 C310 S302 175.8(8) . . . . ?
C310 C309 C311 C312 -84.1(17) . . . . ?
C308 C309 C311 C312 95.0(14) . . . . ?
C309 C311 C312 C313 177.2(13) . . . . ?
C311 C312 C313 C314 -68.1(19) . . . . ?
O305 N301 S301 O301 56.1(11) . . . . ?
S302 N301 S301 O301 177.9(9) . . . . ?
O305 N301 S301 O302 -178.9(9) . . . . ?
S302 N301 S301 O302 -57.0(10) . . . . ?
O305 N301 S301 C301 -65.8(10) . . . . ?
S302 N301 S301 C301 56.0(10) . . . . ?
C302 C301 S301 O301 35.8(13) . . . . ?
C306 C301 S301 O301 -150.8(11) . . . . ?
C302 C301 S301 O302 -93.5(11) . . . . ?
C306 C301 S301 O302 79.9(12) . . . . ?
C302 C301 S301 N301 156.7(10) . . . . ?
C306 C301 S301 N301 -29.9(12) . . . . ?
O305 N301 S302 O304 179.9(9) . . . . ?
S301 N301 S302 O304 62.0(10) . . . . ?
O305 N301 S302 O303 -52.8(10) . . . . ?
S301 N301 S302 O303 -170.7(8) . . . . ?
O305 N301 S302 C310 63.3(10) . . . . ?
S301 N301 S302 C310 -54.6(10) . . . . ?
C309 C310 S302 O304 89.9(11) . . . . ?
C306 C310 S302 O304 -87.8(11) . . . . ?
C309 C310 S302 O303 -43.1(12) . . . . ?
C306 C310 S302 O303 139.2(11) . . . . ?
C309 C310 S302 N301 -154.7(9) . . . . ?
C306 C310 S302 N301 27.6(11) . . . . ?
